data_1566020
loop_
_publ_author_name
'Areas, Esther S.'
'Junior, Henrique C.S.'
'Freitas, Brunno P.'
'Ferreira, Glaucio B.'
'Guedes, Guilherme P.'

_publ_section_title
;
 Homobinuclear compounds based on a chiral oxazolidine ligand: From solid
 state study to aqueous solution dynamics
;
_journal_name_full 'Inorganica Chimica Acta'
_journal_page_first 120664
_journal_paper_doi 10.1016/j.ica.2021.120664
_journal_volume 529
_journal_year 2022
_chemical_formula_moiety 'C20 H28 Cl4 Cu2 N4 O6'
_chemical_formula_sum 'C20 H28 Cl4 Cu2 N4 O6'
_chemical_formula_weight 689.36
_space_group_crystal_system monoclinic
_space_group_IT_number 14
_space_group_name_Hall '-P 2ybc'
_space_group_name_H-M_alt 'P 1 21/c 1'
_atom_sites_solution_hydrogens mixed
_atom_sites_solution_primary difmap
_cell_angle_alpha 90
_cell_angle_beta 113.494(2)
_cell_angle_gamma 90
_cell_formula_units_Z 2
_cell_length_a 10.0374(4)
_cell_length_b 13.0712(5)
_cell_length_c 10.6263(5)
_cell_measurement_reflns_used 8640
_cell_measurement_temperature 298
_cell_measurement_theta_max 26.42
_cell_measurement_theta_min 2.61
_cell_volume 1278.60(9)
_computing_cell_refinement 'APEX3 v2017.3-0 (Bruker AXS)'
_computing_data_collection 'Bruker Instrument Service vV6.2.6'
_computing_data_reduction 'SAINT V8.38A (Bruker AXS Inc., 2017)'
_computing_molecular_graphics 'Olex2 1.3 (Dolomanov et al., 2009)'
_computing_publication_material 'Olex2 1.3 (Dolomanov et al., 2009)'
_computing_structure_refinement 'SHELXL 2014/7 (Sheldrick, 2015)'
_computing_structure_solution 'XT, VERSION 2014/5'
_diffrn_ambient_temperature 298
_diffrn_measured_fraction_theta_full 1.000
_diffrn_measured_fraction_theta_max 0.998
_diffrn_measurement_device_type 'Bruker D8-Venture'
_diffrn_measurement_method '\f and \w scans'
_diffrn_radiation_type MoK\a
_diffrn_radiation_wavelength 0.71073
_diffrn_reflns_av_R_equivalents 0.0427
_diffrn_reflns_av_unetI/netI 0.0234
_diffrn_reflns_Laue_measured_fraction_full 1.000
_diffrn_reflns_Laue_measured_fraction_max 0.998
_diffrn_reflns_limit_h_max 12
_diffrn_reflns_limit_h_min -12
_diffrn_reflns_limit_k_max 16
_diffrn_reflns_limit_k_min -16
_diffrn_reflns_limit_l_max 13
_diffrn_reflns_limit_l_min -13
_diffrn_reflns_number 19275
_diffrn_reflns_point_group_measured_fraction_full 1.000
_diffrn_reflns_point_group_measured_fraction_max 0.998
_diffrn_reflns_theta_full 25.242
_diffrn_reflns_theta_max 26.421
_diffrn_reflns_theta_min 2.212
_diffrn_source_current 1.0
_diffrn_source_power 0.05
_diffrn_source_voltage 50.0
_diffrn_standards_number 0
_exptl_absorpt_coefficient_mu 2.126
_exptl_absorpt_correction_T_max 0.7454
_exptl_absorpt_correction_T_min 0.5727
_exptl_absorpt_correction_type multi-scan
_exptl_absorpt_process_details
;
SADABS-2016/2 (Bruker,2016/2) was used for absorption correction.
wR2(int) was 0.1016 before and 0.0499 after correction.
The Ratio of minimum to maximum transmission is 0.7683.
The \l/2 correction factor is Not present.
;
_exptl_crystal_colour green
_exptl_crystal_density_diffrn 1.791
_exptl_crystal_description block
_exptl_crystal_F_000 700
_exptl_crystal_size_max 0.411
_exptl_crystal_size_mid 0.4
_exptl_crystal_size_min 0.2
_refine_diff_density_max 0.462
_refine_diff_density_min -0.318
_refine_diff_density_rms 0.060
_refine_ls_extinction_coef 0.0227(8)
_refine_ls_extinction_expression Fc^*^=kFc[1+0.001xFc^2^\l^3^/sin(2\q)]^-1/4^
_refine_ls_extinction_method 'SHELXL-2014/7 (Sheldrick 2014'
_refine_ls_goodness_of_fit_ref 1.042
_refine_ls_hydrogen_treatment mixed
_refine_ls_matrix_type full
_refine_ls_number_parameters 170
_refine_ls_number_reflns 2630
_refine_ls_number_restraints 0
_refine_ls_restrained_S_all 1.042
_refine_ls_R_factor_all 0.0327
_refine_ls_R_factor_gt 0.0249
_refine_ls_shift/su_max 0.001
_refine_ls_shift/su_mean 0.000
_refine_ls_structure_factor_coef Fsqd
_refine_ls_weighting_details 'w=1/[\s^2^(Fo^2^)+(0.0211P)^2^+1.0692P] where P=(Fo^2^+2Fc^2^)/3'
_refine_ls_weighting_scheme calc
_refine_ls_wR_factor_gt 0.0538
_refine_ls_wR_factor_ref 0.0566
_reflns_Friedel_coverage 0.000
_reflns_Friedel_fraction_full .
_reflns_Friedel_fraction_max .
_reflns_number_gt 2287
_reflns_number_total 2634
_reflns_threshold_expression 'I > 2\s(I)'
_cod_data_source_file ICA-2022-529-120664.cif
_cod_data_source_block mo_cupynoh3_metodoa_0m_a
_cod_database_code 1566020
_shelx_space_group_comment
;
The symmetry employed for this shelxl refinement is uniquely defined
by the following loop, which should always be used as a source of
symmetry information in preference to the above space-group names.
They are only intended as comments.
;
_shelx_estimated_absorpt_t_max 0.676
_shelx_estimated_absorpt_t_min 0.475
_olex2_refinement_description
;
1. Fixed Uiso
 At 1.2 times of:
  All C(H) groups, All C(H,H) groups
2. Uiso/Uaniso restraints and constraints
Uanis(C10) = Uanis(O1)
3.a Ternary CH refined with riding coordinates:
 C6(H6)
3.b Secondary CH2 refined with riding coordinates:
 C10(H10A,H10B), C9(H9A,H9B), C7(H7A,H7B)
3.c Aromatic/amide H refined with riding coordinates:
 C1(H1B), C2(H2A), C4(H4), C3(H3)
;

loop_
_space_group_symop_operation_xyz
'x, y, z'
'-x, y+1/2, -z+1/2'
'-x, -y, -z'
'x, -y-1/2, z-1/2'

loop_
_atom_site_label
_atom_site_type_symbol
_atom_site_fract_x
_atom_site_fract_y
_atom_site_fract_z
_atom_site_U_iso_or_equiv
_atom_site_adp_type
_atom_site_occupancy
_atom_site_site_symmetry_order
_atom_site_calc_flag
_atom_site_refinement_flags_posn
_atom_site_refinement_flags_adp
_atom_site_refinement_flags_occupancy
_atom_site_disorder_assembly
_atom_site_disorder_group
Cu1 Cu 0.83039(3) 0.55959(2) 0.87090(3) 0.02047(10) Uani 1 1 d . . . . .
Cl1 Cl 1.06451(5) 0.57614(4) 0.89311(5) 0.02507(13) Uani 1 1 d . . . . .
Cl2 Cl 0.83846(6) 0.70515(4) 0.99391(7) 0.03992(17) Uani 1 1 d . . . . .
O3 O 0.63714(17) 0.30566(11) 0.65896(17) 0.0313(4) Uani 1 1 d . . . . .
O1 O 0.72981(18) 0.59816(12) 0.62029(17) 0.0322(3) Uani 1 1 d . . . . .
N1 N 0.81869(19) 0.42207(12) 0.77680(18) 0.0188(4) Uani 1 1 d . . . . .
N2 N 0.62544(17) 0.52430(13) 0.84166(18) 0.0208(4) Uani 1 1 d . . . . .
O2 O 0.8904(2) 0.34603(15) 0.47607(19) 0.0440(5) Uani 1 1 d . . . . .
C5 C 0.5875(2) 0.42685(15) 0.8050(2) 0.0216(4) Uani 1 1 d . . . . .
C8 C 0.7989(2) 0.42145(15) 0.6289(2) 0.0214(4) Uani 1 1 d . . . . .
C6 C 0.6994(2) 0.35896(14) 0.7845(2) 0.0233(4) Uani 1 1 d . . . . .
H6 H 0.7387 0.3102 0.8606 0.028 Uiso 1 1 calc R U . . .
C1 C 0.5268(2) 0.58762(17) 0.8554(2) 0.0272(5) Uani 1 1 d . . . . .
H1B H 0.5524 0.6555 0.8793 0.033 Uiso 1 1 calc R U . . .
C2 C 0.3891(2) 0.55568(19) 0.8352(2) 0.0324(5) Uani 1 1 d . . . . .
H2A H 0.3221 0.6016 0.8431 0.039 Uiso 1 1 calc R U . . .
C10 C 0.8112(3) 0.52759(16) 0.5764(3) 0.0322(3) Uani 1 1 d . . . . .
H10A H 0.9123 0.5484 0.6117 0.039 Uiso 1 1 calc R U . . .
H10B H 0.7739 0.5269 0.4770 0.039 Uiso 1 1 calc R U . . .
C9 C 0.9140(2) 0.35113(18) 0.6161(2) 0.0321(5) Uani 1 1 d . . . . .
H9A H 1.0102 0.3778 0.6696 0.039 Uiso 1 1 calc R U . . .
H9B H 0.9066 0.2834 0.6501 0.039 Uiso 1 1 calc R U . . .
C7 C 0.6479(2) 0.37479(17) 0.5590(2) 0.0293(5) Uani 1 1 d . . . . .
H7A H 0.5735 0.4272 0.5357 0.035 Uiso 1 1 calc R U . . .
H7B H 0.6384 0.3386 0.4761 0.035 Uiso 1 1 calc R U . . .
C4 C 0.4520(3) 0.38977(18) 0.7866(2) 0.0328(5) Uani 1 1 d . . . . .
H4 H 0.4283 0.3216 0.7633 0.039 Uiso 1 1 calc R U . . .
C3 C 0.3522(2) 0.4552(2) 0.8033(3) 0.0368(6) Uani 1 1 d . . . . .
H3 H 0.2612 0.4313 0.7930 0.044 Uiso 1 1 calc R U . . .
H1A H 0.894(3) 0.3971(17) 0.822(2) 0.020(6) Uiso 1 1 d . . . . .
H2 H 0.949(3) 0.317(2) 0.471(3) 0.049(10) Uiso 1 1 d . . . . .
H1 H 0.749(4) 0.655(3) 0.604(3) 0.071(11) Uiso 1 1 d . . . . .

loop_
_atom_site_aniso_label
_atom_site_aniso_U_11
_atom_site_aniso_U_22
_atom_site_aniso_U_33
_atom_site_aniso_U_23
_atom_site_aniso_U_13
_atom_site_aniso_U_12
Cu1 0.01711(14) 0.01701(14) 0.02980(16) -0.00480(10) 0.01200(11) -0.00239(9)
Cl1 0.0182(2) 0.0273(3) 0.0317(3) -0.0013(2) 0.0120(2) -0.00368(18)
Cl2 0.0367(3) 0.0259(3) 0.0670(4) -0.0206(3) 0.0311(3) -0.0079(2)
O3 0.0314(8) 0.0209(7) 0.0415(10) -0.0108(7) 0.0146(7) -0.0086(6)
O1 0.0405(8) 0.0224(6) 0.0390(8) 0.0062(6) 0.0212(7) 0.0055(6)
N1 0.0151(8) 0.0168(8) 0.0228(9) 0.0015(7) 0.0060(7) 0.0021(6)
N2 0.0175(8) 0.0219(8) 0.0246(9) 0.0014(7) 0.0100(7) 0.0006(7)
O2 0.0427(11) 0.0542(12) 0.0425(11) -0.0111(9) 0.0249(9) 0.0091(9)
C5 0.0197(10) 0.0230(10) 0.0213(10) 0.0024(8) 0.0072(8) -0.0027(8)
C8 0.0194(10) 0.0212(10) 0.0218(11) -0.0039(8) 0.0063(8) 0.0003(8)
C6 0.0231(10) 0.0162(9) 0.0298(12) 0.0010(8) 0.0097(9) -0.0038(8)
C1 0.0261(11) 0.0272(11) 0.0307(12) 0.0025(9) 0.0138(10) 0.0042(9)
C2 0.0203(11) 0.0472(14) 0.0324(13) 0.0037(11) 0.0133(10) 0.0061(10)
C10 0.0405(8) 0.0224(6) 0.0390(8) 0.0062(6) 0.0212(7) 0.0055(6)
C9 0.0274(12) 0.0327(12) 0.0370(14) -0.0070(10) 0.0137(10) 0.0053(9)
C7 0.0239(11) 0.0321(12) 0.0293(12) -0.0069(10) 0.0077(10) -0.0001(9)
C4 0.0291(12) 0.0346(12) 0.0372(14) -0.0063(10) 0.0157(11) -0.0131(10)
C3 0.0188(11) 0.0582(16) 0.0358(14) -0.0033(12) 0.0135(10) -0.0094(10)

loop_
_atom_type_symbol
_atom_type_description
_atom_type_scat_dispersion_real
_atom_type_scat_dispersion_imag
_atom_type_scat_source
C C 0.0033 0.0016 'International Tables Vol C Tables 4.2.6.8 and 6.1.1.4'
H H 0.0000 0.0000 'International Tables Vol C Tables 4.2.6.8 and 6.1.1.4'
Cl Cl 0.1484 0.1585 'International Tables Vol C Tables 4.2.6.8 and 6.1.1.4'
Cu Cu 0.3201 1.2651 'International Tables Vol C Tables 4.2.6.8 and 6.1.1.4'
N N 0.0061 0.0033 'International Tables Vol C Tables 4.2.6.8 and 6.1.1.4'
O O 0.0106 0.0060 'International Tables Vol C Tables 4.2.6.8 and 6.1.1.4'

loop_
_exptl_crystal_face_index_h
_exptl_crystal_face_index_k
_exptl_crystal_face_index_l
_exptl_crystal_face_perp_dist
-3.00 -1.00 0.00 0.1760
0.00 3.00 1.00 0.0970
2.00 3.00 1.00 0.1510
3.00 -3.00 -1.00 0.1750
1.00 2.00 -3.00 0.0520
0.00 2.00 -1.00 0.0710
-1.00 2.00 1.00 0.1320
-1.00 -4.00 4.00 0.1000
1.00 -4.00 0.00 0.1520
-2.00 -4.00 -1.00 0.2090
-2.00 1.00 0.00 0.1610

loop_
_geom_angle_atom_site_label_1
_geom_angle_atom_site_label_2
_geom_angle_atom_site_label_3
_geom_angle
_geom_angle_site_symmetry_1
_geom_angle_site_symmetry_3
Cl1 Cu1 Cl2 93.53(2) . .
N1 Cu1 Cl1 89.42(5) . .
N1 Cu1 Cl2 174.00(5) . .
N2 Cu1 Cl1 171.67(5) . .
N2 Cu1 Cl2 94.59(5) . .
N2 Cu1 N1 82.32(7) . .
C6 O3 C7 104.71(15) . .
C10 O1 H1 108(2) . .
Cu1 N1 H1A 102.2(17) . .
C8 N1 Cu1 118.39(12) . .
C8 N1 H1A 109.1(17) . .
C6 N1 Cu1 110.70(12) . .
C6 N1 C8 106.38(16) . .
C6 N1 H1A 109.9(16) . .
C5 N2 Cu1 114.69(13) . .
C5 N2 C1 118.72(18) . .
C1 N2 Cu1 126.60(14) . .
C9 O2 H2 108(3) . .
N2 C5 C6 117.20(17) . .
N2 C5 C4 121.54(19) . .
C4 C5 C6 121.26(18) . .
N1 C8 C10 112.53(17) . .
N1 C8 C9 107.93(17) . .
N1 C8 C7 101.71(16) . .
C10 C8 C9 110.04(18) . .
C10 C8 C7 113.39(18) . .
C9 C8 C7 110.90(17) . .
O3 C6 N1 106.58(16) . .
O3 C6 C5 110.53(17) . .
O3 C6 H6 109.9 . .
N1 C6 C5 110.10(15) . .
N1 C6 H6 109.9 . .
C5 C6 H6 109.9 . .
N2 C1 H1B 118.8 . .
N2 C1 C2 122.3(2) . .
C2 C1 H1B 118.8 . .
C1 C2 H2A 120.5 . .
C3 C2 C1 119.0(2) . .
C3 C2 H2A 120.5 . .
O1 C10 C8 109.22(18) . .
O1 C10 H10A 109.8 . .
O1 C10 H10B 109.8 . .
C8 C10 H10A 109.8 . .
C8 C10 H10B 109.8 . .
H10A C10 H10B 108.3 . .
O2 C9 C8 107.95(19) . .
O2 C9 H9A 110.1 . .
O2 C9 H9B 110.1 . .
C8 C9 H9A 110.1 . .
C8 C9 H9B 110.1 . .
H9A C9 H9B 108.4 . .
O3 C7 C8 104.23(17) . .
O3 C7 H7A 110.9 . .
O3 C7 H7B 110.9 . .
C8 C7 H7A 110.9 . .
C8 C7 H7B 110.9 . .
H7A C7 H7B 108.9 . .
C5 C4 H4 120.4 . .
C3 C4 C5 119.2(2) . .
C3 C4 H4 120.4 . .
C2 C3 C4 119.2(2) . .
C2 C3 H3 120.4 . .
C4 C3 H3 120.4 . .

loop_
_geom_bond_atom_site_label_1
_geom_bond_atom_site_label_2
_geom_bond_distance
_geom_bond_site_symmetry_2
Cu1 Cl1 2.2765(5) .
Cu1 Cl2 2.2915(6) .
Cu1 N1 2.0374(16) .
Cu1 N2 2.0080(16) .
O3 C6 1.411(3) .
O3 C7 1.431(3) .
O1 C10 1.428(3) .
O1 H1 0.81(3) .
N1 C8 1.503(3) .
N1 C6 1.483(2) .
N1 H1A 0.79(2) .
N2 C5 1.342(3) .
N2 C1 1.342(3) .
O2 C9 1.412(3) .
O2 H2 0.72(3) .
C5 C6 1.514(3) .
C5 C4 1.383(3) .
C8 C10 1.519(3) .
C8 C9 1.524(3) .
C8 C7 1.524(3) .
C6 H6 0.9800 .
C1 H1B 0.9300 .
C1 C2 1.376(3) .
C2 H2A 0.9300 .
C2 C3 1.371(3) .
C10 H10A 0.9700 .
C10 H10B 0.9700 .
C9 H9A 0.9700 .
C9 H9B 0.9700 .
C7 H7A 0.9700 .
C7 H7B 0.9700 .
C4 H4 0.9300 .
C4 C3 1.380(3) .
C3 H3 0.9300 .

loop_
_geom_hbond_atom_site_label_D
_geom_hbond_atom_site_label_H
_geom_hbond_atom_site_label_A
_geom_hbond_distance_DH
_geom_hbond_distance_HA
_geom_hbond_distance_DA
_geom_hbond_angle_DHA
_geom_hbond_site_symmetry_A
C6 H6 O2 0.98 2.55 3.447(3) 152.1 4_566
C1 H1B Cl2 0.93 2.71 3.262(2) 118.6 .
C10 H10A Cl1 0.97 2.79 3.372(3) 119.5 .
C9 H9B Cl1 0.97 2.78 3.605(2) 143.0 2_746
O2 H2 Cl2 0.72(3) 2.49(3) 3.195(2) 167(3) 2_746
O1 H1 Cl2 0.81(3) 2.52(3) 3.2818(17) 159(3) 4_575

loop_
_geom_torsion_atom_site_label_1
_geom_torsion_atom_site_label_2
_geom_torsion_atom_site_label_3
_geom_torsion_atom_site_label_4
_geom_torsion
_geom_torsion_site_symmetry_1
_geom_torsion_site_symmetry_2
_geom_torsion_site_symmetry_3
_geom_torsion_site_symmetry_4
Cu1 N1 C8 C10 7.9(2) . . . .
Cu1 N1 C8 C9 129.48(15) . . . .
Cu1 N1 C8 C7 -113.78(15) . . . .
Cu1 N1 C6 O3 142.98(13) . . . .
Cu1 N1 C6 C5 23.1(2) . . . .
Cu1 N2 C5 C6 -2.7(2) . . . .
Cu1 N2 C5 C4 177.31(17) . . . .
Cu1 N2 C1 C2 -178.88(16) . . . .
N1 C8 C10 O1 -45.0(2) . . . .
N1 C8 C9 O2 176.79(17) . . . .
N1 C8 C7 O3 -32.03(19) . . . .
N2 C5 C6 O3 -131.33(18) . . . .
N2 C5 C6 N1 -13.9(3) . . . .
N2 C5 C4 C3 1.5(3) . . . .
N2 C1 C2 C3 1.6(3) . . . .
C5 N2 C1 C2 1.0(3) . . . .
C5 C4 C3 C2 1.2(4) . . . .
C8 N1 C6 O3 13.1(2) . . . .
C8 N1 C6 C5 -106.78(18) . . . .
C6 O3 C7 C8 41.7(2) . . . .
C6 N1 C8 C10 133.16(18) . . . .
C6 N1 C8 C9 -105.24(18) . . . .
C6 N1 C8 C7 11.50(19) . . . .
C6 C5 C4 C3 -178.5(2) . . . .
C1 N2 C5 C6 177.41(18) . . . .
C1 N2 C5 C4 -2.6(3) . . . .
C1 C2 C3 C4 -2.7(4) . . . .
C10 C8 C9 O2 -60.1(2) . . . .
C10 C8 C7 O3 -153.09(17) . . . .
C9 C8 C10 O1 -165.40(19) . . . .
C9 C8 C7 O3 82.5(2) . . . .
C7 O3 C6 N1 -34.2(2) . . . .
C7 O3 C6 C5 85.41(19) . . . .
C7 C8 C10 O1 69.7(2) . . . .
C7 C8 C9 O2 66.2(2) . . . .
C4 C5 C6 O3 48.7(3) . . . .
C4 C5 C6 N1 166.15(19) . . . .
